data_4310932
loop_
_publ_author_name
'In Chung'
'Junghwan Do'
'Christian G. Canlas'
'David P. Weliky'
'Mercouri G. Kanatzidis'

_publ_section_title
;
 APSe6 (A = K, Rb, and Cs): Polymeric Selenophosphates with Reversible
 Phase-Change Properties
;
_journal_name_full 'Inorganic Chemistry'
_journal_page_first 2762
_journal_page_last 2764
_journal_paper_doi 10.1021/ic035448q
_journal_volume 43
_journal_year 2004
_chemical_formula_sum 'Cs P Se6'
_chemical_formula_weight 637.64
_chemical_name_systematic
; 
 ? 
;
_space_group_IT_number 13
_symmetry_cell_setting monoclinic
_symmetry_space_group_name_Hall '-P 2yac'
_symmetry_space_group_name_H-M 'P 1 2/n 1'
_atom_sites_solution_hydrogens geom
_atom_sites_solution_primary direct
_atom_sites_solution_secondary difmap
_audit_creation_method SHELXL-97
_cell_angle_alpha 90.00
_cell_angle_beta 92.735(7)
_cell_angle_gamma 90.00
_cell_formula_units_Z 4
_cell_length_a 6.877(3)
_cell_length_b 12.713(4)
_cell_length_c 11.242(4)
_cell_measurement_temperature 293(2)
_cell_volume 981.7(6)
_computing_structure_refinement 'SHELXL-97 (Sheldrick, 1997)'
_computing_structure_solution 'SHELXS-97 (Sheldrick, 1990)'
_diffrn_ambient_temperature 293(2)
_diffrn_measured_fraction_theta_full 0.922
_diffrn_measured_fraction_theta_max 0.922
_diffrn_radiation_monochromator graphite
_diffrn_radiation_source 'fine-focus sealed tube'
_diffrn_radiation_type MoK\a
_diffrn_radiation_wavelength 0.71073
_diffrn_reflns_av_R_equivalents 0.0535
_diffrn_reflns_av_sigmaI/netI 0.0729
_diffrn_reflns_limit_h_max 9
_diffrn_reflns_limit_h_min -5
_diffrn_reflns_limit_k_max 16
_diffrn_reflns_limit_k_min -16
_diffrn_reflns_limit_l_max 14
_diffrn_reflns_limit_l_min -14
_diffrn_reflns_number 5747
_diffrn_reflns_theta_full 28.32
_diffrn_reflns_theta_max 28.32
_diffrn_reflns_theta_min 1.60
_exptl_absorpt_coefficient_mu 26.095
_exptl_crystal_density_diffrn 4.314
_exptl_crystal_density_method 'not measured'
_exptl_crystal_F_000 1096
_refine_diff_density_max 1.256
_refine_diff_density_min -1.428
_refine_diff_density_rms 0.334
_refine_ls_extinction_method none
_refine_ls_goodness_of_fit_ref 1.024
_refine_ls_hydrogen_treatment mixed
_refine_ls_matrix_type full
_refine_ls_number_parameters 79
_refine_ls_number_reflns 2260
_refine_ls_number_restraints 0
_refine_ls_restrained_S_all 1.024
_refine_ls_R_factor_all 0.0809
_refine_ls_R_factor_gt 0.0381
_refine_ls_shift/su_max 0.000
_refine_ls_shift/su_mean 0.000
_refine_ls_structure_factor_coef Fsqd
_refine_ls_weighting_details 'calc w=1/[\s^2^(Fo^2^)+(0.0422P)^2^+0.0000P] where P=(Fo^2^+2Fc^2^)/3'
_refine_ls_weighting_scheme calc
_refine_ls_wR_factor_gt 0.0874
_refine_ls_wR_factor_ref 0.0992
_reflns_number_gt 1452
_reflns_number_total 2260
_reflns_threshold_expression >2sigma(I)
_cod_data_source_file ic035448qsi20031217_113002_3.cif
_cod_data_source_block cspse6s
_cod_original_cell_volume 981.8(6)
_cod_database_code 4310932

loop_
_symmetry_equiv_pos_as_xyz
'x, y, z'
'-x+1/2, y, -z+1/2'
'-x, -y, -z'
'x-1/2, -y, z-1/2'

loop_
_atom_site_label
_atom_site_type_symbol
_atom_site_fract_x
_atom_site_fract_y
_atom_site_fract_z
_atom_site_U_iso_or_equiv
_atom_site_adp_type
_atom_site_occupancy
_atom_site_symmetry_multiplicity
_atom_site_calc_flag
_atom_site_refinement_flags
_atom_site_disorder_assembly
_atom_site_disorder_group
Cs1 Cs 0.2500 0.02726(8) 0.2500 0.0388(3) Uani 1 2 d S . .
Cs2 Cs -0.9727(17) 0.4949(15) -0.5011(18) 0.0420(17) Uani 0.50 1 d P . .
Se1 Se -0.10310(15) 0.23555(8) 0.39121(9) 0.0221(2) Uani 1 1 d . . .
Se2 Se -0.38623(16) 0.17043(8) 0.47528(9) 0.0223(3) Uani 1 1 d . . .
Se3 Se -0.00878(16) 0.32377(8) -0.07529(9) 0.0229(3) Uani 1 1 d . . .
Se4 Se 0.01381(15) -0.25480(8) 0.26991(9) 0.0229(2) Uani 1 1 d . . .
Se5 Se -0.22920(18) -0.06467(8) 0.41251(9) 0.0311(3) Uani 1 1 d . . .
Se6 Se -0.01243(19) 0.42572(9) 0.18294(10) 0.0356(3) Uani 1 1 d . . .
P1 P -0.2500 -0.1517(3) 0.2500 0.0184(8) Uani 1 2 d S . .
P2 P -0.2500 0.3390(3) 0.2500 0.0196(8) Uani 1 2 d S . .

loop_
_atom_site_aniso_label
_atom_site_aniso_U_11
_atom_site_aniso_U_22
_atom_site_aniso_U_33
_atom_site_aniso_U_23
_atom_site_aniso_U_13
_atom_site_aniso_U_12
Cs1 0.0350(7) 0.0423(6) 0.0391(6) 0.000 0.0019(5) 0.000
Cs2 0.052(6) 0.037(3) 0.0366(9) -0.0122(16) -0.006(4) -0.008(4)
Se1 0.0207(6) 0.0221(5) 0.0239(5) 0.0019(4) 0.0034(4) 0.0026(4)
Se2 0.0258(6) 0.0193(5) 0.0222(5) -0.0011(4) 0.0049(4) -0.0004(4)
Se3 0.0236(6) 0.0198(5) 0.0257(5) -0.0003(4) 0.0075(5) -0.0022(5)
Se4 0.0157(5) 0.0313(6) 0.0219(5) 0.0007(4) 0.0018(4) 0.0043(5)
Se5 0.0398(7) 0.0269(5) 0.0269(6) -0.0090(5) 0.0063(5) -0.0021(5)
Se6 0.0402(8) 0.0366(6) 0.0308(6) -0.0037(5) 0.0101(6) -0.0196(6)
P1 0.0156(19) 0.0169(17) 0.0230(19) 0.000 0.0041(16) 0.000
P2 0.021(2) 0.0179(17) 0.0199(18) 0.000 0.0038(16) 0.000

loop_
_atom_type_symbol
_atom_type_description
_atom_type_scat_dispersion_real
_atom_type_scat_dispersion_imag
_atom_type_scat_source
P P 0.1023 0.0942 'International Tables Vol C Tables 4.2.6.8 and 6.1.1.4'
Se Se -0.0929 2.2259 'International Tables Vol C Tables 4.2.6.8 and 6.1.1.4'
Cs Cs -0.3680 2.1192 'International Tables Vol C Tables 4.2.6.8 and 6.1.1.4'

loop_
_geom_angle_atom_site_label_1
_geom_angle_atom_site_label_2
_geom_angle_atom_site_label_3
_geom_angle
_geom_angle_site_symmetry_1
_geom_angle_site_symmetry_3
_geom_angle_publ_flag
Se5 Cs1 Se5 165.74(5) 3_556 4_655 ?
Se5 Cs1 Se2 49.91(3) 3_556 1_655 ?
Se5 Cs1 Se2 121.92(3) 4_655 1_655 ?
Se5 Cs1 Se2 121.92(3) 3_556 2_455 ?
Se5 Cs1 Se2 49.91(3) 4_655 2_455 ?
Se2 Cs1 Se2 124.70(5) 1_655 2_455 ?
Se5 Cs1 Se4 91.24(3) 3_556 . ?
Se5 Cs1 Se4 101.76(3) 4_655 . ?
Se2 Cs1 Se4 129.53(3) 1_655 . ?
Se2 Cs1 Se4 101.93(3) 2_455 . ?
Se5 Cs1 Se4 101.76(3) 3_556 2 ?
Se5 Cs1 Se4 91.24(3) 4_655 2 ?
Se2 Cs1 Se4 101.93(3) 1_655 2 ?
Se2 Cs1 Se4 129.53(3) 2_455 2 ?
Se4 Cs1 Se4 49.43(4) . 2 ?
Se5 Cs1 Se1 57.97(2) 3_556 . ?
Se5 Cs1 Se1 111.41(3) 4_655 . ?
Se2 Cs1 Se1 79.40(3) 1_655 . ?
Se2 Cs1 Se1 64.26(3) 2_455 . ?
Se4 Cs1 Se1 108.76(3) . . ?
Se4 Cs1 Se1 152.72(3) 2 . ?
Se5 Cs1 Se1 111.41(3) 3_556 2 ?
Se5 Cs1 Se1 57.97(2) 4_655 2 ?
Se2 Cs1 Se1 64.26(3) 1_655 2 ?
Se2 Cs1 Se1 79.40(3) 2_455 2 ?
Se4 Cs1 Se1 152.72(3) . 2 ?
Se4 Cs1 Se1 108.76(3) 2 2 ?
Se1 Cs1 Se1 96.45(4) . 2 ?
Se5 Cs1 Se5 61.04(3) 3_556 . ?
Se5 Cs1 Se5 123.81(3) 4_655 . ?
Se2 Cs1 Se5 110.68(3) 1_655 . ?
Se2 Cs1 Se5 85.23(3) 2_455 . ?
Se4 Cs1 Se5 50.30(2) . . ?
Se4 Cs1 Se5 96.33(3) 2 . ?
Se1 Cs1 Se5 58.80(3) . . ?
Se1 Cs1 Se5 154.90(3) 2 . ?
Se5 Cs1 Se5 123.81(3) 3_556 2 ?
Se5 Cs1 Se5 61.04(3) 4_655 2 ?
Se2 Cs1 Se5 85.23(3) 1_655 2 ?
Se2 Cs1 Se5 110.68(3) 2_455 2 ?
Se4 Cs1 Se5 96.33(3) . 2 ?
Se4 Cs1 Se5 50.30(2) 2 2 ?
Se1 Cs1 Se5 154.90(3) . 2 ?
Se1 Cs1 Se5 58.80(3) 2 2 ?
Se5 Cs1 Se5 146.18(4) . 2 ?
Se5 Cs1 Se2 144.32(3) 3_556 4_655 ?
Se5 Cs1 Se2 48.81(3) 4_655 4_655 ?
Se2 Cs1 Se2 153.66(3) 1_655 4_655 ?
Se2 Cs1 Se2 71.27(3) 2_455 4_655 ?
Se4 Cs1 Se2 53.11(3) . 4_655 ?
Se4 Cs1 Se2 58.32(3) 2 4_655 ?
Se1 Cs1 Se2 126.41(3) . 4_655 ?
Se1 Cs1 Se2 103.41(3) 2 4_655 ?
Se5 Cs1 Se2 90.08(3) . 4_655 ?
Se5 Cs1 Se2 68.79(3) 2 4_655 ?
Se5 Cs1 Se2 48.81(3) 3_556 3_556 ?
Se5 Cs1 Se2 144.32(3) 4_655 3_556 ?
Se2 Cs1 Se2 71.27(3) 1_655 3_556 ?
Se2 Cs1 Se2 153.66(3) 2_455 3_556 ?
Se4 Cs1 Se2 58.32(3) . 3_556 ?
Se4 Cs1 Se2 53.11(3) 2 3_556 ?
Se1 Cs1 Se2 103.41(3) . 3_556 ?
Se1 Cs1 Se2 126.41(3) 2 3_556 ?
Se5 Cs1 Se2 68.79(3) . 3_556 ?
Se5 Cs1 Se2 90.08(3) 2 3_556 ?
Se2 Cs1 Se2 103.44(5) 4_655 3_556 ?
Se1 Cs2 Se6 56.5(3) 1_454 1_454 ?
Se1 Cs2 Se1 173.8(3) 1_454 3_465 ?
Se6 Cs2 Se1 123.7(6) 1_454 3_465 ?
Se1 Cs2 Se6 123.5(6) 1_454 3_465 ?
Se6 Cs2 Se6 173.9(3) 1_454 3_465 ?
Se1 Cs2 Se6 55.5(3) 3_465 3_465 ?
Se1 Cs2 P2 147.5(6) 1_454 3_465 ?
Se6 Cs2 P2 150.0(6) 1_454 3_465 ?
Se1 Cs2 P2 35.26(19) 3_465 3_465 ?
Se6 Cs2 P2 33.06(17) 3_465 3_465 ?
Se1 Cs2 Se6 127.4(4) 1_454 4_565 ?
Se6 Cs2 Se6 127.5(4) 1_454 4_565 ?
Se1 Cs2 Se6 58.2(3) 3_465 4_565 ?
Se6 Cs2 Se6 58.0(3) 3_465 4_565 ?
P2 Cs2 Se6 32.57(16) 3_465 4_565 ?
Se1 Cs2 P2 35.06(19) 1_454 1_454 ?
Se6 Cs2 P2 32.91(17) 1_454 1_454 ?
Se1 Cs2 P2 141.3(5) 3_465 1_454 ?
Se6 Cs2 P2 143.2(5) 3_465 1_454 ?
P2 Cs2 P2 174.1(3) 3_465 1_454 ?
Se6 Cs2 P2 153.3(4) 4_565 1_454 ?
Se1 Cs2 Se3 76.5(3) 1_454 2_454 ?
Se6 Cs2 Se3 95.7(3) 1_454 2_454 ?
Se1 Cs2 Se3 109.3(4) 3_465 2_454 ?
Se6 Cs2 Se3 90.1(4) 3_465 2_454 ?
P2 Cs2 Se3 81.0(3) 3_465 2_454 ?
Se6 Cs2 Se3 51.44(16) 4_565 2_454 ?
P2 Cs2 Se3 104.5(4) 1_454 2_454 ?
Se1 Cs2 Se4 60.0(3) 1_454 3_455 ?
Se6 Cs2 Se4 116.1(5) 1_454 3_455 ?
Se1 Cs2 Se4 120.2(5) 3_465 3_455 ?
Se6 Cs2 Se4 65.1(3) 3_465 3_455 ?
P2 Cs2 Se4 88.9(4) 3_465 3_455 ?
Se6 Cs2 Se4 86.2(4) 4_565 3_455 ?
P2 Cs2 Se4 91.8(4) 1_454 3_455 ?
Se3 Cs2 Se4 62.3(3) 2_454 3_455 ?
Se1 Cs2 Se3 129.4(4) 1_454 4_565 ?
Se6 Cs2 Se3 87.7(4) 1_454 4_565 ?
Se1 Cs2 Se3 55.8(3) 3_465 4_565 ?
Se6 Cs2 Se3 95.8(4) 3_465 4_565 ?
P2 Cs2 Se3 62.8(3) 3_465 4_565 ?
Se6 Cs2 Se3 47.46(19) 4_565 4_565 ?
P2 Cs2 Se3 120.6(5) 1_454 4_565 ?
Se3 Cs2 Se3 72.7(2) 2_454 4_565 ?
Se4 Cs2 Se3 130.1(4) 3_455 4_565 ?
Se1 Cs2 Se6 80.3(3) 1_454 2_454 ?
Se6 Cs2 Se6 59.2(2) 1_454 2_454 ?
Se1 Cs2 Se6 105.2(4) 3_465 2_454 ?
Se6 Cs2 Se6 126.8(4) 3_465 2_454 ?
P2 Cs2 Se6 100.5(3) 3_465 2_454 ?
Se6 Cs2 Se6 69.77(19) 4_565 2_454 ?
P2 Cs2 Se6 85.0(4) 1_454 2_454 ?
Se3 Cs2 Se6 46.16(11) 2_454 2_454 ?
Se4 Cs2 Se6 104.1(3) 3_455 2_454 ?
Se3 Cs2 Se6 49.53(17) 4_565 2_454 ?
Se1 Cs2 Se4 120.1(5) 1_454 1_464 ?
Se6 Cs2 Se4 65.0(3) 1_454 1_464 ?
Se1 Cs2 Se4 59.0(3) 3_465 1_464 ?
Se6 Cs2 Se4 113.1(5) 3_465 1_464 ?
P2 Cs2 Se4 91.8(4) 3_465 1_464 ?
Se6 Cs2 Se4 97.4(4) 4_565 1_464 ?
P2 Cs2 Se4 87.0(4) 1_454 1_464 ?
Se3 Cs2 Se4 123.3(4) 2_454 1_464 ?
Se4 Cs2 Se4 174.4(3) 3_455 1_464 ?
Se3 Cs2 Se4 54.8(3) 4_565 1_464 ?
Se6 Cs2 Se4 81.2(3) 2_454 1_464 ?
P2 Se1 Se2 97.81(6) . . ?
P2 Se1 Cs2 78.5(3) . 1_656 ?
Se2 Se1 Cs2 112.5(2) . 1_656 ?
P2 Se1 Cs2 75.2(3) . 3_465 ?
Se2 Se1 Cs2 107.5(2) . 3_465 ?
Cs2 Se1 Cs2 6.2(3) 1_656 3_465 ?
P2 Se1 Cs1 111.59(6) . . ?
Se2 Se1 Cs1 117.31(5) . . ?
Cs2 Se1 Cs1 126.55(17) 1_656 . ?
Cs2 Se1 Cs1 132.58(18) 3_465 . ?
Se1 Se2 Se3 100.20(5) . 2_455 ?
Se1 Se2 Cs1 114.72(5) . 1_455 ?
Se3 Se2 Cs1 119.12(5) 2_455 1_455 ?
Se1 Se2 Cs1 110.98(5) . 3_556 ?
Se3 Se2 Cs1 102.24(5) 2_455 3_556 ?
Cs1 Se2 Cs1 108.73(3) 1_455 3_556 ?
Se4 Se3 Se2 98.20(5) 3 2_455 ?
Se4 Se3 Cs2 112.0(3) 3 2_454 ?
Se2 Se3 Cs2 127.4(3) 2_455 2_454 ?
Se4 Se3 Cs2 115.2(3) 3 4_666 ?
Se2 Se3 Cs2 96.3(2) 2_455 4_666 ?
Cs2 Se3 Cs2 107.3(2) 2_454 4_666 ?
Se4 Se3 Cs2 113.5(3) 3 2_354 ?
Se2 Se3 Cs2 92.7(2) 2_455 2_354 ?
Cs2 Se3 Cs2 111.5(5) 2_454 2_354 ?
Cs2 Se3 Cs2 4.3(4) 4_666 2_354 ?
P1 Se4 Se3 98.56(5) . 3 ?
P1 Se4 Cs1 78.26(8) . . ?
Se3 Se4 Cs1 105.86(4) 3 . ?
P1 Se4 Cs2 115.23(16) . 3_455 ?
Se3 Se4 Cs2 108.6(3) 3 3_455 ?
Cs1 Se4 Cs2 140.1(3) . 3_455 ?
P1 Se4 Cs2 120.77(16) . 1_646 ?
Se3 Se4 Cs2 107.1(3) 3 1_646 ?
Cs1 Se4 Cs2 138.2(3) . 1_646 ?
Cs2 Se4 Cs2 5.6(3) 3_455 1_646 ?
P1 Se5 Cs1 155.11(9) . 3_556 ?
P1 Se5 Cs1 77.56(5) . . ?
Cs1 Se5 Cs1 118.96(3) 3_556 . ?
P1 Se5 Cs1 75.27(5) . 1_455 ?
Cs1 Se5 Cs1 109.37(3) 3_556 1_455 ?
Cs1 Se5 Cs1 115.55(4) . 1_455 ?
P2 Se6 Cs2 78.7(3) . 1_656 ?
P2 Se6 Cs2 75.2(3) . 3_465 ?
Cs2 Se6 Cs2 6.1(3) 1_656 3_465 ?
P2 Se6 Cs2 72.6(2) . 4_666 ?
Cs2 Se6 Cs2 118.8(3) 1_656 4_666 ?
Cs2 Se6 Cs2 112.8(4) 3_465 4_666 ?
P2 Se6 Cs2 160.4(3) . 2_454 ?
Cs2 Se6 Cs2 114.1(4) 1_656 2_454 ?
Cs2 Se6 Cs2 118.8(3) 3_465 2_454 ?
Cs2 Se6 Cs2 110.23(19) 4_666 2_454 ?
P2 Se6 Cs2 68.3(2) . 2_354 ?
Cs2 Se6 Cs2 117.1(3) 1_656 2_354 ?
Cs2 Se6 Cs2 111.0(3) 3_465 2_354 ?
Cs2 Se6 Cs2 4.3(4) 4_666 2_354 ?
Cs2 Se6 Cs2 114.2(5) 2_454 2_354 ?
Se5 P1 Se5 117.54(17) . 2_455 ?
Se5 P1 Se4 114.18(4) . 2_455 ?
Se5 P1 Se4 101.35(4) 2_455 2_455 ?
Se5 P1 Se4 101.35(4) . . ?
Se5 P1 Se4 114.17(4) 2_455 . ?
Se4 P1 Se4 108.43(15) 2_455 . ?
Se5 P1 Cs1 72.07(6) . . ?
Se5 P1 Cs1 74.68(7) 2_455 . ?
Se4 P1 Cs1 173.75(5) 2_455 . ?
Se4 P1 Cs1 69.60(5) . . ?
Se5 P1 Cs1 74.68(7) . 1_455 ?
Se5 P1 Cs1 72.07(6) 2_455 1_455 ?
Se4 P1 Cs1 69.60(5) 2_455 1_455 ?
Se4 P1 Cs1 173.75(5) . 1_455 ?
Cs1 P1 Cs1 113.01(9) . 1_455 ?
Se6 P2 Se6 117.92(17) . 2_455 ?
Se6 P2 Se1 112.06(5) . 2_455 ?
Se6 P2 Se1 102.95(5) 2_455 2_455 ?
Se6 P2 Se1 102.95(5) . . ?
Se6 P2 Se1 112.06(5) 2_455 . ?
Se1 P2 Se1 108.91(15) 2_455 . ?
Se6 P2 Cs2 71.8(3) . 3_465 ?
Se6 P2 Cs2 74.84(17) 2_455 3_465 ?
Se1 P2 Cs2 176.2(3) 2_455 3_465 ?
Se1 P2 Cs2 69.5(3) . 3_465 ?
Se6 P2 Cs2 74.84(17) . 4_666 ?
Se6 P2 Cs2 71.8(3) 2_455 4_666 ?
Se1 P2 Cs2 69.5(3) 2_455 4_666 ?
Se1 P2 Cs2 176.2(3) . 4_666 ?
Cs2 P2 Cs2 112.3(6) 3_465 4_666 ?
Se6 P2 Cs2 68.4(3) . 1_656 ?
Se6 P2 Cs2 80.73(17) 2_455 1_656 ?
Se1 P2 Cs2 175.1(3) 2_455 1_656 ?
Se1 P2 Cs2 66.5(3) . 1_656 ?
Cs2 P2 Cs2 5.9(3) 3_465 1_656 ?
Cs2 P2 Cs2 114.98(9) 4_666 1_656 ?
Se6 P2 Cs2 80.73(17) . 2_354 ?
Se6 P2 Cs2 68.4(3) 2_455 2_354 ?
Se1 P2 Cs2 66.5(3) 2_455 2_354 ?
Se1 P2 Cs2 175.1(3) . 2_354 ?
Cs2 P2 Cs2 114.98(9) 3_465 2_354 ?
Cs2 P2 Cs2 5.9(3) 4_666 2_354 ?
Cs2 P2 Cs2 118.2(6) 1_656 2_354 ?

loop_
_geom_bond_atom_site_label_1
_geom_bond_atom_site_label_2
_geom_bond_distance
_geom_bond_site_symmetry_2
_geom_bond_publ_flag
Cs1 Se5 3.8332(17) 3_556 ?
Cs1 Se5 3.8332(17) 4_655 ?
Cs1 Se2 3.9219(14) 1_655 ?
Cs1 Se2 3.9219(14) 2_455 ?
Cs1 Se4 3.9473(18) . ?
Cs1 Se4 3.9473(18) 2 ?
Cs1 Se1 3.9745(15) . ?
Cs1 Se1 3.9745(15) 2 ?
Cs1 Se5 4.0174(17) . ?
Cs1 Se5 4.0174(17) 2 ?
Cs1 Se2 4.0566(16) 4_655 ?
Cs1 Se2 4.0566(16) 3_556 ?
Cs2 Se1 3.61(2) 1_454 ?
Cs2 Se6 3.66(2) 1_454 ?
Cs2 Se1 3.671(19) 3_465 ?
Cs2 Se6 3.72(2) 3_465 ?
Cs2 P2 3.79(2) 3_465 ?
Cs2 Se6 3.833(16) 4_565 ?
Cs2 P2 3.859(19) 1_454 ?
Cs2 Se3 4.020(12) 2_454 ?
Cs2 Se4 4.03(2) 3_455 ?
Cs2 Se3 4.055(18) 4_565 ?
Cs2 Se6 4.091(13) 2_454 ?
Cs2 Se4 4.09(2) 1_464 ?
Se1 P2 2.262(2) . ?
Se1 Se2 2.3549(16) . ?
Se1 Cs2 3.61(2) 1_656 ?
Se1 Cs2 3.67(2) 3_465 ?
Se2 Se3 2.3798(15) 2_455 ?
Se2 Cs1 3.9219(14) 1_455 ?
Se2 Cs1 4.0566(15) 3_556 ?
Se3 Se4 2.3558(16) 3 ?
Se3 Se2 2.3798(15) 2_455 ?
Se3 Cs2 4.020(12) 2_454 ?
Se3 Cs2 4.055(18) 4_666 ?
Se3 Cs2 4.299(17) 2_354 ?
Se4 P1 2.240(2) . ?
Se4 Se3 2.3558(16) 3 ?
Se4 Cs2 4.03(2) 3_455 ?
Se4 Cs2 4.09(2) 1_646 ?
Se5 P1 2.135(2) . ?
Se5 Cs1 3.8332(17) 3_556 ?
Se5 Cs1 4.1119(17) 1_455 ?
Se6 P2 2.138(2) . ?
Se6 Cs2 3.66(2) 1_656 ?
Se6 Cs2 3.72(2) 3_465 ?
Se6 Cs2 3.833(17) 4_666 ?
Se6 Cs2 4.091(13) 2_454 ?
Se6 Cs2 4.099(16) 2_354 ?
P1 Se5 2.135(2) 2_455 ?
P1 Se4 2.240(2) 2_455 ?
P1 Cs1 4.123(2) 1_455 ?
P2 Se6 2.138(2) 2_455 ?
P2 Se1 2.262(2) 2_455 ?
P2 Cs2 3.79(2) 3_465 ?
P2 Cs2 3.79(2) 4_666 ?
P2 Cs2 3.859(19) 1_656 ?
P2 Cs2 3.859(19) 2_354 ?
